data_2108628
loop_
_publ_author_name
'Singla, Labhini'
'Yadav, Hare Ram'
'Roy Choudhury, Angshuman'

_publ_section_title
;
 Evaluation of fluorine-mediated intermolecular interactions in
 tetrafluorinated tetrahydroisoquinoline derivatives: synthesis and
 computational studies
;
_journal_coeditor_code BM5125SUP1
_journal_issue 4
_journal_name_full 'Acta Crystallographica Section B'
_journal_page_first
;
;
_journal_paper_doi 10.1107/S2052520620006873
_journal_volume 76
_journal_year 2020
_chemical_absolute_configuration unk
_chemical_formula_moiety 'C22 H17 F4 N O'
_chemical_formula_sum 'C22 H17 F4 N O'
_chemical_formula_weight 387.36
_space_group_IT_number 4
_space_group_name_Hall 'P 2yb'
_space_group_name_H-M_alt 'P 1 21 1'
_symmetry_cell_setting monoclinic
_symmetry_space_group_name_Hall 'P 2yb'
_symmetry_space_group_name_H-M 'P 1 21 1'
_atom_sites_solution_hydrogens geom
_audit_creation_date 2020-03-09T09:02:29-00:00
_audit_creation_method 'WinGX routine CIF_UPDATE'
_cell_angle_alpha 90
_cell_angle_beta 103.095(13)
_cell_angle_gamma 90
_cell_formula_units_Z 2
_cell_length_a 8.317(3)
_cell_length_b 6.0774(19)
_cell_length_c 17.513(6)
_cell_measurement_reflns_used 2710
_cell_measurement_temperature 100
_cell_measurement_theta_max 27.5
_cell_measurement_theta_min 3.1
_cell_volume 862.2(5)
_computing_cell_refinement
;
        CrystalClear-SM Expert 2.0 r15 (Rigaku, 2011)
;
_computing_data_collection
;
        CrystalClear-SM Expert 2.0 r15 (Rigaku, 2011)
;
_computing_data_reduction
;
        CrystalClear-SM Expert 2.0 r15 (Rigaku, 2011)
;
_computing_molecular_graphics 'Olex2 (Dolomanov et al., 2009)'
_computing_publication_material 'Olex2 (Dolomanov et al., 2009)'
_computing_structure_refinement 'ShelXL (Sheldrick, 2015)'
_computing_structure_solution 'ShelXS (Sheldrick, 2008)'
_diffrn_ambient_temperature 100
_diffrn_detector_area_resol_mean 13.6612
_diffrn_measured_fraction_theta_full 0.994
_diffrn_measured_fraction_theta_max 0.993
_diffrn_measurement_device_type 'Rigaku Mercury375R (2x2 bin mode)'
_diffrn_measurement_method 'profile data from \w-scans'
_diffrn_radiation_type MoK\a
_diffrn_radiation_wavelength 0.71073
_diffrn_reflns_av_R_equivalents 0.0828
_diffrn_reflns_Laue_measured_fraction_full 0.994
_diffrn_reflns_Laue_measured_fraction_max 0.993
_diffrn_reflns_limit_h_max 10
_diffrn_reflns_limit_h_min -10
_diffrn_reflns_limit_k_max 7
_diffrn_reflns_limit_k_min -7
_diffrn_reflns_limit_l_max 22
_diffrn_reflns_limit_l_min -22
_diffrn_reflns_number 8616
_diffrn_reflns_point_group_measured_fraction_full 0.994
_diffrn_reflns_point_group_measured_fraction_max 0.987
_diffrn_reflns_theta_full 25.242
_diffrn_reflns_theta_max 27.509
_diffrn_reflns_theta_min 3.051
_exptl_absorpt_coefficient_mu 0.121
_exptl_absorpt_correction_T_max 1
_exptl_absorpt_correction_T_min 0.92
_exptl_absorpt_correction_type multi-scan
_exptl_absorpt_process_details 'Blessing 1995'
_exptl_crystal_colour 'clear light colourless'
_exptl_crystal_density_diffrn 1.492
_exptl_crystal_density_method 'not measured'
_exptl_crystal_description plate
_exptl_crystal_F_000 400
_exptl_crystal_size_max 0.2
_exptl_crystal_size_mid 0.2
_exptl_crystal_size_min 0.2
_refine_diff_density_max 0.404
_refine_diff_density_min -0.284
_refine_diff_density_rms 0.063
_refine_ls_abs_structure_details
;
 Classical Flack method preferred over Parsons because s.u. lower.
;
_refine_ls_abs_structure_Flack 0.4(6)
_refine_ls_extinction_method none
_refine_ls_goodness_of_fit_ref 1.056
_refine_ls_hydrogen_treatment constr
_refine_ls_matrix_type full
_refine_ls_number_parameters 254
_refine_ls_number_reflns 3898
_refine_ls_number_restraints 1
_refine_ls_restrained_S_all 1.056
_refine_ls_R_factor_all 0.0453
_refine_ls_R_factor_gt 0.0448
_refine_ls_shift/su_max 0
_refine_ls_shift/su_mean 0
_refine_ls_structure_factor_coef Fsqd
_refine_ls_weighting_details 'w=1/[\s^2^(Fo^2^)+(0.0866P)^2^+0.0275P] where P=(Fo^2^+2Fc^2^)/3'
_refine_ls_weighting_scheme calc
_refine_ls_wR_factor_ref 0.1219
_reflns_number_gt 3794
_reflns_number_total 3898
_reflns_threshold_expression 'I > 2\s(I)'
_cod_data_source_file bm5125sup1.cif
_cod_data_source_block 6-4
_cod_database_code 2108628

loop_
_space_group_symop_operation_xyz
'x, y, z'
'-x, y+1/2, -z'

loop_
_atom_site_label
_atom_site_fract_x
_atom_site_fract_y
_atom_site_fract_z
_atom_site_U_iso_or_equiv
_atom_site_adp_type
_atom_site_calc_flag
_atom_site_occupancy
_atom_site_disorder_assembly
_atom_site_disorder_group
_atom_site_type_symbol
F1 0.7071(2) 0.3569(2) 0.80781(8) 0.0274(3) Uani d 1 . . F
F2 0.8323(2) 0.2831(3) 0.95967(8) 0.0321(4) Uani d 1 . . F
F3 0.28875(17) 0.3616(2) 0.83412(7) 0.0215(3) Uani d 1 . . F
F4 0.15793(18) 1.0018(2) 0.67868(8) 0.0238(3) Uani d 1 . . F
O1 0.14935(19) 0.7716(3) 0.38680(8) 0.0186(3) Uani d 1 . . O
N1 0.5307(2) 0.7267(3) 0.75044(10) 0.0158(4) Uani d 1 . . N
C1 0.3743(2) 0.6129(3) 0.71404(11) 0.0143(4) Uani d 1 . . C
H1 0.3937 0.4515 0.7226 0.017 Uiso calc 1 . . H
C2 0.5348(3) 0.9584(4) 0.72693(12) 0.0182(4) Uani d 1 . . C
H2A 0.6374 1.0288 0.7566 0.022 Uiso calc 1 . . H
H2B 0.4396 1.0381 0.7389 0.022 Uiso calc 1 . . H
C3 0.5276(3) 0.9704(4) 0.63894(12) 0.0191(4) Uani d 1 . . C
H3A 0.5066 1.1245 0.6211 0.023 Uiso calc 1 . . H
H3B 0.6361 0.9264 0.6295 0.023 Uiso calc 1 . . H
C4 0.3392(3) 0.8662(4) 0.51033(12) 0.0168(4) Uani d 1 . . C
H4 0.3861 0.9829 0.4865 0.02 Uiso calc 1 . . H
C5 0.2157(3) 0.7372(3) 0.46532(12) 0.0161(4) Uani d 1 . . C
C6 0.1501(3) 0.5591(4) 0.49899(12) 0.0177(4) Uani d 1 . . C
H6 0.0682 0.4676 0.4678 0.021 Uiso calc 1 . . H
C7 0.2069(3) 0.5178(3) 0.57902(12) 0.0170(4) Uani d 1 . . C
H7 0.1629 0.3974 0.6022 0.02 Uiso calc 1 . . H
C8 0.3278(2) 0.6515(3) 0.62562(11) 0.0148(4) Uani d 1 . . C
C9 0.3956(3) 0.8249(3) 0.59135(12) 0.0152(4) Uani d 1 . . C
C10 0.1910(3) 0.9733(4) 0.35462(13) 0.0218(4) Uani d 1 . . C
H10A 0.1264 0.9885 0.3007 0.033 Uiso calc 1 . . H
H10B 0.3089 0.9737 0.3548 0.033 Uiso calc 1 . . H
H10C 0.1664 1.0965 0.3862 0.033 Uiso calc 1 . . H
C11 0.5853(2) 0.6930(4) 0.83329(12) 0.0167(4) Uani d 1 . . C
C12 0.6749(3) 0.5037(4) 0.85966(12) 0.0185(4) Uani d 1 . . C
C13 0.7411(3) 0.4665(4) 0.93928(13) 0.0209(5) Uani d 1 . . C
C14 0.7195(3) 0.6167(4) 0.99515(12) 0.0226(5) Uani d 1 . . C
H14 0.7645 0.5909 1.0493 0.027 Uiso calc 1 . . H
C15 0.6302(3) 0.8072(5) 0.97009(13) 0.0248(5) Uani d 1 . . C
H15 0.6145 0.9134 1.0076 0.03 Uiso calc 1 . . H
C16 0.5627(3) 0.8445(4) 0.88993(13) 0.0217(5) Uani d 1 . . C
H16 0.5009 0.9746 0.8741 0.026 Uiso calc 1 . . H
C17 0.2345(3) 0.6783(4) 0.75435(11) 0.0155(4) Uani d 1 . . C
C18 0.1387(3) 0.8681(4) 0.73814(12) 0.0180(4) Uani d 1 . . C
C19 0.0234(3) 0.9337(4) 0.78008(13) 0.0204(4) Uani d 1 . . C
H19 -0.0381 1.0654 0.7669 0.025 Uiso calc 1 . . H
C20 0.0000(3) 0.8029(4) 0.84152(13) 0.0219(5) Uani d 1 . . C
H20 -0.0767 0.8465 0.8714 0.026 Uiso calc 1 . . H
C21 0.0889(3) 0.6070(4) 0.85981(12) 0.0200(4) Uani d 1 . . C
H21 0.0723 0.5145 0.9011 0.024 Uiso calc 1 . . H
C22 0.2019(3) 0.5525(4) 0.81561(12) 0.0166(4) Uani d 1 . . C

loop_
_atom_site_aniso_label
_atom_site_aniso_U_11
_atom_site_aniso_U_22
_atom_site_aniso_U_33
_atom_site_aniso_U_12
_atom_site_aniso_U_13
_atom_site_aniso_U_23
F1 0.0439(9) 0.0177(6) 0.0194(6) 0.0029(6) 0.0049(6) -0.0034(5)
F2 0.0452(9) 0.0251(7) 0.0233(7) 0.0070(7) 0.0018(6) 0.0059(6)
F3 0.0239(7) 0.0216(6) 0.0196(6) 0.0014(5) 0.0062(5) 0.0066(5)
F4 0.0250(7) 0.0241(6) 0.0237(6) 0.0051(5) 0.0086(5) 0.0086(5)
O1 0.0191(7) 0.0236(8) 0.0124(6) -0.0011(6) 0.0019(6) 0.0012(6)
N1 0.0155(8) 0.0183(8) 0.0124(7) -0.0036(6) 0.0010(6) -0.0003(6)
C1 0.0150(9) 0.0150(9) 0.0127(8) -0.0022(7) 0.0030(7) -0.0003(7)
C2 0.0202(10) 0.0178(10) 0.0157(9) -0.0039(8) 0.0019(7) -0.0023(8)
C3 0.0208(10) 0.0213(10) 0.0148(9) -0.0069(8) 0.0028(7) 0.0014(8)
C4 0.0166(10) 0.0197(9) 0.0148(9) 0.0002(8) 0.0048(7) 0.0016(8)
C5 0.0170(9) 0.0198(10) 0.0120(8) 0.0020(7) 0.0044(7) -0.0010(7)
C6 0.0165(9) 0.0214(10) 0.0147(9) -0.0024(8) 0.0027(7) -0.0030(8)
C7 0.0177(10) 0.0183(9) 0.0153(9) -0.0033(7) 0.0044(7) -0.0011(8)
C8 0.0147(9) 0.0168(9) 0.0125(8) -0.0020(7) 0.0024(7) -0.0003(7)
C9 0.0143(9) 0.0169(9) 0.0143(9) -0.0022(7) 0.0033(7) -0.0005(7)
C10 0.0246(11) 0.0244(11) 0.0159(9) 0.0018(9) 0.0036(8) 0.0054(8)
C11 0.0131(10) 0.0232(10) 0.0137(9) -0.0032(8) 0.0028(7) -0.0019(8)
C12 0.0209(10) 0.0186(9) 0.0160(9) -0.0050(8) 0.0044(8) -0.0029(8)
C13 0.0213(11) 0.0206(10) 0.0206(10) -0.0029(8) 0.0040(8) 0.0024(9)
C14 0.0193(11) 0.0327(12) 0.0147(9) -0.0022(9) 0.0017(8) 0.0012(9)
C15 0.0222(11) 0.0379(13) 0.0136(9) 0.0020(10) 0.0023(8) -0.0058(9)
C16 0.0186(10) 0.0293(11) 0.0163(9) 0.0055(9) 0.0019(8) -0.0018(8)
C17 0.0141(9) 0.0190(9) 0.0130(8) -0.0030(7) 0.0020(7) -0.0012(7)
C18 0.0165(10) 0.0210(9) 0.0161(9) -0.0022(8) 0.0028(7) 0.0006(8)
C19 0.0148(10) 0.0226(10) 0.0232(10) 0.0004(8) 0.0028(8) -0.0022(8)
C20 0.0163(10) 0.0300(11) 0.0202(9) -0.0040(9) 0.0057(8) -0.0075(9)
C21 0.0187(10) 0.0270(11) 0.0146(8) -0.0059(8) 0.0040(7) -0.0006(9)
C22 0.0158(9) 0.0185(9) 0.0142(8) -0.0025(8) 0.0005(7) -0.0003(7)

loop_
_atom_type_symbol
_atom_type_description
_atom_type_scat_dispersion_real
_atom_type_scat_dispersion_imag
_atom_type_scat_source
C C 0.0033 0.0016 'International Tables Vol C Tables 4.2.6.8 and 6.1.1.4'
H H 0 0 'International Tables Vol C Tables 4.2.6.8 and 6.1.1.4'
F F 0.0171 0.0103 'International Tables Vol C Tables 4.2.6.8 and 6.1.1.4'
N N 0.0061 0.0033 'International Tables Vol C Tables 4.2.6.8 and 6.1.1.4'
O O 0.0106 0.006 'International Tables Vol C Tables 4.2.6.8 and 6.1.1.4'

loop_
_geom_angle_atom_site_label_1
_geom_angle_atom_site_label_2
_geom_angle_atom_site_label_3
_geom_angle
_geom_angle_site_symmetry_1
_geom_angle_site_symmetry_3
_geom_angle_publ_flag
C5 O1 C10 116.58(17) . . ?
C2 N1 C1 113.56(17) . . ?
C11 N1 C1 114.47(16) . . ?
C11 N1 C2 113.46(16) . . ?
N1 C1 H1 107.3 . . ?
N1 C1 C8 111.12(15) . . ?
N1 C1 C17 111.22(16) . . ?
C8 C1 H1 107.3 . . ?
C8 C1 C17 112.36(17) . . ?
C17 C1 H1 107.3 . . ?
N1 C2 H2A 109.8 . . ?
N1 C2 H2B 109.8 . . ?
N1 C2 C3 109.25(17) . . ?
H2A C2 H2B 108.3 . . ?
C3 C2 H2A 109.8 . . ?
C3 C2 H2B 109.8 . . ?
C2 C3 H3A 109 . . ?
C2 C3 H3B 109 . . ?
H3A C3 H3B 107.8 . . ?
C9 C3 C2 112.73(17) . . ?
C9 C3 H3A 109 . . ?
C9 C3 H3B 109 . . ?
C5 C4 H4 119.8 . . ?
C5 C4 C9 120.34(19) . . ?
C9 C4 H4 119.8 . . ?
O1 C5 C4 124.01(18) . . ?
O1 C5 C6 115.56(19) . . ?
C4 C5 C6 120.42(19) . . ?
C5 C6 H6 120.5 . . ?
C7 C6 C5 119.05(19) . . ?
C7 C6 H6 120.5 . . ?
C6 C7 H7 119.5 . . ?
C6 C7 C8 121.01(19) . . ?
C8 C7 H7 119.5 . . ?
C7 C8 C1 119.01(18) . . ?
C9 C8 C1 121.24(18) . . ?
C9 C8 C7 119.63(18) . . ?
C4 C9 C3 119.10(18) . . ?
C8 C9 C3 121.42(18) . . ?
C8 C9 C4 119.49(18) . . ?
O1 C10 H10A 109.5 . . ?
O1 C10 H10B 109.5 . . ?
O1 C10 H10C 109.5 . . ?
H10A C10 H10B 109.5 . . ?
H10A C10 H10C 109.5 . . ?
H10B C10 H10C 109.5 . . ?
C12 C11 N1 118.49(19) . . ?
C12 C11 C16 117.21(19) . . ?
C16 C11 N1 124.2(2) . . ?
F1 C12 C11 119.92(19) . . ?
F1 C12 C13 118.3(2) . . ?
C11 C12 C13 121.7(2) . . ?
F2 C13 C12 117.9(2) . . ?
F2 C13 C14 121.0(2) . . ?
C14 C13 C12 121.1(2) . . ?
C13 C14 H14 120.9 . . ?
C13 C14 C15 118.2(2) . . ?
C15 C14 H14 120.9 . . ?
C14 C15 H15 119.6 . . ?
C14 C15 C16 120.8(2) . . ?
C16 C15 H15 119.6 . . ?
C11 C16 C15 121.0(2) . . ?
C11 C16 H16 119.5 . . ?
C15 C16 H16 119.5 . . ?
C18 C17 C1 125.10(18) . . ?
C22 C17 C1 120.61(19) . . ?
C22 C17 C18 114.16(18) . . ?
F4 C18 C17 119.34(18) . . ?
F4 C18 C19 116.6(2) . . ?
C19 C18 C17 124.0(2) . . ?
C18 C19 H19 120.7 . . ?
C20 C19 C18 118.7(2) . . ?
C20 C19 H19 120.7 . . ?
C19 C20 H20 119.8 . . ?
C19 C20 C21 120.38(19) . . ?
C21 C20 H20 119.8 . . ?
C20 C21 H21 121.1 . . ?
C22 C21 C20 117.72(19) . . ?
C22 C21 H21 121.1 . . ?
F3 C22 C17 117.67(18) . . ?
F3 C22 C21 117.34(18) . . ?
C21 C22 C17 125.0(2) . . ?

loop_
_geom_bond_atom_site_label_1
_geom_bond_atom_site_label_2
_geom_bond_site_symmetry_2
_geom_bond_distance
_geom_bond_publ_flag
F1 C12 . 1.343(3) ?
F2 C13 . 1.350(3) ?
F3 C22 . 1.366(2) ?
F4 C18 . 1.358(3) ?
O1 C5 . 1.377(2) ?
O1 C10 . 1.425(3) ?
N1 C1 . 1.483(3) ?
N1 C2 . 1.470(3) ?
N1 C11 . 1.434(3) ?
C1 H1 . 1 ?
C1 C8 . 1.527(3) ?
C1 C17 . 1.543(3) ?
C2 H2A . 0.99 ?
C2 H2B . 0.99 ?
C2 C3 . 1.530(3) ?
C3 H3A . 0.99 ?
C3 H3B . 0.99 ?
C3 C9 . 1.506(3) ?
C4 H4 . 0.95 ?
C4 C5 . 1.387(3) ?
C4 C9 . 1.412(3) ?
C5 C6 . 1.401(3) ?
C6 H6 . 0.95 ?
C6 C7 . 1.396(3) ?
C7 H7 . 0.95 ?
C7 C8 . 1.402(3) ?
C8 C9 . 1.394(3) ?
C10 H10A . 0.98 ?
C10 H10B . 0.98 ?
C10 H10C . 0.98 ?
C11 C12 . 1.391(3) ?
C11 C16 . 1.397(3) ?
C12 C13 . 1.396(3) ?
C13 C14 . 1.380(3) ?
C14 H14 . 0.95 ?
C14 C15 . 1.392(4) ?
C15 H15 . 0.95 ?
C15 C16 . 1.407(3) ?
C16 H16 . 0.95 ?
C17 C18 . 1.394(3) ?
C17 C22 . 1.393(3) ?
C18 C19 . 1.392(3) ?
C19 H19 . 0.95 ?
C19 C20 . 1.386(3) ?
C20 H20 . 0.95 ?
C20 C21 . 1.400(3) ?
C21 H21 . 0.95 ?
C21 C22 . 1.387(3) ?

loop_
_geom_torsion_atom_site_label_1
_geom_torsion_atom_site_label_2
_geom_torsion_atom_site_label_3
_geom_torsion_atom_site_label_4
_geom_torsion
_geom_torsion_site_symmetry_1
_geom_torsion_site_symmetry_2
_geom_torsion_site_symmetry_3
_geom_torsion_site_symmetry_4
_geom_torsion_publ_flag
F1 C12 C13 F2 -0.7(3) . . . . ?
F1 C12 C13 C14 176.7(2) . . . . ?
F2 C13 C14 C15 177.2(2) . . . . ?
F4 C18 C19 C20 -179.7(2) . . . . ?
O1 C5 C6 C7 -177.85(18) . . . . ?
N1 C1 C8 C7 165.26(18) . . . . ?
N1 C1 C8 C9 -18.8(3) . . . . ?
N1 C1 C17 C18 82.4(2) . . . . ?
N1 C1 C17 C22 -93.2(2) . . . . ?
N1 C2 C3 C9 46.9(2) . . . . ?
N1 C11 C12 F1 -0.5(3) . . . . ?
N1 C11 C12 C13 175.89(19) . . . . ?
N1 C11 C16 C15 -175.3(2) . . . . ?
C1 N1 C2 C3 -64.5(2) . . . . ?
C1 N1 C11 C12 83.6(2) . . . . ?
C1 N1 C11 C16 -100.2(2) . . . . ?
C1 C8 C9 C3 5.0(3) . . . . ?
C1 C8 C9 C4 -174.72(18) . . . . ?
C1 C17 C18 F4 5.2(3) . . . . ?
C1 C17 C18 C19 -174.0(2) . . . . ?
C1 C17 C22 F3 -5.1(3) . . . . ?
C1 C17 C22 C21 174.33(19) . . . . ?
C2 N1 C1 C8 49.2(2) . . . . ?
C2 N1 C1 C17 -76.8(2) . . . . ?
C2 N1 C11 C12 -143.8(2) . . . . ?
C2 N1 C11 C16 32.4(3) . . . . ?
C2 C3 C9 C4 160.66(19) . . . . ?
C2 C3 C9 C8 -19.1(3) . . . . ?
C4 C5 C6 C7 2.2(3) . . . . ?
C5 C4 C9 C3 -178.86(19) . . . . ?
C5 C4 C9 C8 0.9(3) . . . . ?
C5 C6 C7 C8 0.0(3) . . . . ?
C6 C7 C8 C1 174.40(18) . . . . ?
C6 C7 C8 C9 -1.7(3) . . . . ?
C7 C8 C9 C3 -179.05(19) . . . . ?
C7 C8 C9 C4 1.2(3) . . . . ?
C8 C1 C17 C18 -42.9(3) . . . . ?
C8 C1 C17 C22 141.49(19) . . . . ?
C9 C4 C5 O1 177.43(18) . . . . ?
C9 C4 C5 C6 -2.6(3) . . . . ?
C10 O1 C5 C4 -11.3(3) . . . . ?
C10 O1 C5 C6 168.75(18) . . . . ?
C11 N1 C1 C8 -178.28(17) . . . . ?
C11 N1 C1 C17 55.7(2) . . . . ?
C11 N1 C2 C3 162.49(17) . . . . ?
C11 C12 C13 F2 -177.24(19) . . . . ?
C11 C12 C13 C14 0.2(3) . . . . ?
C12 C11 C16 C15 0.9(3) . . . . ?
C12 C13 C14 C15 -0.1(3) . . . . ?
C13 C14 C15 C16 0.4(3) . . . . ?
C14 C15 C16 C11 -0.8(4) . . . . ?
C16 C11 C12 F1 -177.0(2) . . . . ?
C16 C11 C12 C13 -0.5(3) . . . . ?
C17 C1 C8 C7 -69.4(2) . . . . ?
C17 C1 C8 C9 106.6(2) . . . . ?
C17 C18 C19 C20 -0.5(3) . . . . ?
C18 C17 C22 F3 178.82(17) . . . . ?
C18 C17 C22 C21 -1.7(3) . . . . ?
C18 C19 C20 C21 -1.1(3) . . . . ?
C19 C20 C21 C22 1.3(3) . . . . ?
C20 C21 C22 F3 179.66(18) . . . . ?
C20 C21 C22 C17 0.2(3) . . . . ?
C22 C17 C18 F4 -178.94(19) . . . . ?
C22 C17 C18 C19 1.9(3) . . . . ?

_cod_database_fobs_code 2108628
